data_2238724
loop_
_publ_author_name
'Kulik, Marta'
'Pazio, Aleksandra'
'Wozniak, Krzysztof'

_publ_section_title
;
 Bis(<small>L</small>-serinium) oxalate dihydrate: polymorph II
;
_journal_coeditor_code GK2581
_journal_issue 11
_journal_name_full 'Acta Crystallographica Section E'
_journal_page_first o1667
_journal_page_last o1668
_journal_paper_doi 10.1107/S160053681302727X
_journal_volume 69
_journal_year 2013
_chemical_formula_iupac '2C3 H8 N O3 +, C2 O4 2-, 2H2 O'
_chemical_formula_moiety '2(C3 H8 N O3 +), C2 O4 2-, 2(H2 O)'
_chemical_formula_sum 'C8 H20 N2 O12'
_chemical_formula_weight 336.26
_chemical_melting_point 357
_chemical_name_systematic
;
Bis(<i>L</i>-serinium) oxalate dihydrate
;
_space_group_IT_number 4
_symmetry_cell_setting monoclinic
_symmetry_space_group_name_Hall 'P 2yb'
_symmetry_space_group_name_H-M 'P 1 21 1'
_audit_creation_method 'form.cif (version 2.0)'
_cell_angle_alpha 90.00
_cell_angle_beta 99.967(4)
_cell_angle_gamma 90.00
_cell_formula_units_Z 2
_cell_length_a 5.1524(2)
_cell_length_b 11.1467(4)
_cell_length_c 12.4478(5)
_cell_measurement_reflns_used 8206
_cell_measurement_temperature 90(2)
_cell_measurement_theta_max 26.39
_cell_measurement_theta_min 1.66
_cell_volume 704.12(5)
_computing_cell_refinement
;
<i>CrysAlis PRO</i> (Agilent, 2012)
;
_computing_data_collection
;
<i>CrysAlis PRO</i> (Agilent, 2012)
;
_computing_data_reduction
;
<i>CrysAlis PRO</i> (Agilent, 2012) and SORTAV (Blessing, 1995)
;
_computing_molecular_graphics
;
ORTEP-3 for Windows (Farrugia, 2012) and DIAMOND (Brandenburg,
1999)
;
_computing_structure_refinement 'SHELXL97 (Sheldrick, 2008)'
_computing_structure_solution 'SHELXS97 (Sheldrick, 2008)'
_diffrn_ambient_temperature 90(2)
_diffrn_detector_area_resol_mean 8.4441
_diffrn_measured_fraction_theta_full 1.000
_diffrn_measured_fraction_theta_max 1.000
_diffrn_measurement_device '\k-geometry diffractometer'
_diffrn_measurement_device_type 'Agilent Xcalibur Opal'
_diffrn_measurement_method '\w scans'
_diffrn_radiation_monochromator graphite
_diffrn_radiation_source 'Enhance (Mo) X-ray Source'
_diffrn_radiation_type MoK\a
_diffrn_radiation_wavelength 0.71073
_diffrn_reflns_av_R_equivalents 0.0304
_diffrn_reflns_av_sigmaI/netI 0.0521
_diffrn_reflns_limit_h_max 6
_diffrn_reflns_limit_h_min -6
_diffrn_reflns_limit_k_max 13
_diffrn_reflns_limit_k_min -13
_diffrn_reflns_limit_l_max 15
_diffrn_reflns_limit_l_min -15
_diffrn_reflns_number 17202
_diffrn_reflns_reduction_process
;
Scaled and merged with Sortav (Blessing, 1995)
;
_diffrn_reflns_theta_full 26.37
_diffrn_reflns_theta_max 26.39
_diffrn_reflns_theta_min 1.66
_diffrn_standards_interval_time 0
_diffrn_standards_number 0
_exptl_absorpt_coefficient_mu 0.152
_exptl_absorpt_correction_T_max 1.000
_exptl_absorpt_correction_T_min 0.980
_exptl_absorpt_correction_type multi-scan
_exptl_absorpt_process_details
;
[SCALE3 ABSPACK (Blessing, 1995) and <i>CrysAlis PRO</i> (Agilent,
2012)]
;
_exptl_crystal_colour colourless
_exptl_crystal_density_diffrn 1.586
_exptl_crystal_density_method 'not measured'
_exptl_crystal_description needle
_exptl_crystal_F_000 356
_exptl_crystal_size_max 0.277
_exptl_crystal_size_mid 0.098
_exptl_crystal_size_min 0.075
_refine_diff_density_max 0.170
_refine_diff_density_min -0.174
_refine_ls_abs_structure_details 'Flack (1983), 1367 Friedel pairs'
_refine_ls_abs_structure_Flack -0.4(9)
_refine_ls_extinction_method none
_refine_ls_goodness_of_fit_ref 1.009
_refine_ls_hydrogen_treatment mixed
_refine_ls_matrix_type full
_refine_ls_number_constraints 0
_refine_ls_number_parameters 217
_refine_ls_number_reflns 2876
_refine_ls_number_restraints 5
_refine_ls_restrained_S_all 1.008
_refine_ls_R_factor_all 0.0445
_refine_ls_R_factor_gt 0.0316
_refine_ls_shift/su_max 0.000
_refine_ls_shift/su_mean 0.000
_refine_ls_structure_factor_coef Fsqd
_refine_ls_weighting_details 'calc w=1/[\s^2^(Fo^2^)+(0.0288P)^2^] where P=(Fo^2^+2Fc^2^)/3'
_refine_ls_weighting_scheme calc
_refine_ls_wR_factor_gt 0.0621
_refine_ls_wR_factor_ref 0.0653
_reflns_number_gt 2430
_reflns_number_total 2876
_reflns_threshold_expression I>2sigma(I)
_cod_data_source_file gk2581.cif
_cod_data_source_block I
_cod_original_sg_symbol_H-M 'P 21'
_cod_database_code 2238724

loop_
_symmetry_equiv_pos_as_xyz
'x, y, z'
'-x, y+1/2, -z'

loop_
_atom_site_type_symbol
_atom_site_label
_atom_site_fract_x
_atom_site_fract_y
_atom_site_fract_z
_atom_site_U_iso_or_equiv
_atom_site_adp_type
_atom_site_calc_flag
_atom_site_refinement_flags
_atom_site_occupancy
_atom_site_symmetry_multiplicity
C C1 0.4625(4) 0.52285(19) 0.52693(16) 0.0118(4) Uani d . 1 1
C C2 0.2932(4) 0.63226(18) 0.49184(14) 0.0116(4) Uani d . 1 1
H H2 0.3931 0.7053 0.5150 0.014 Uiso calc R 1 1
C C3 0.0458(4) 0.62912(19) 0.54164(15) 0.0130(4) Uani d . 1 1
H H3A -0.0591 0.5602 0.5133 0.016 Uiso calc R 1 1
H H3B 0.0944 0.6192 0.6200 0.016 Uiso calc R 1 1
C C4 0.0979(4) 0.39834(17) 0.75125(15) 0.0090(4) Uani d . 1 1
C C5 0.3329(4) 0.30988(18) 0.76828(15) 0.0091(4) Uani d . 1 1
C C11 0.9862(4) 0.69260(18) 1.00499(16) 0.0110(4) Uani d . 1 1
C C12 0.7188(4) 0.63044(18) 0.98188(14) 0.0099(4) Uani d . 1 1
H H12 0.5875 0.6845 1.0039 0.012 Uiso calc R 1 1
C C13 0.7174(4) 0.51374(18) 1.04585(16) 0.0127(4) Uani d . 1 1
H H13A 0.8354 0.4565 1.0207 0.015 Uiso calc R 1 1
H H13B 0.7810 0.5290 1.1226 0.015 Uiso calc R 1 1
N N1 0.2229(3) 0.62971(16) 0.37022(12) 0.0123(4) Uani d . 1 1
H H1A 0.1372 0.5620 0.3493 0.015 Uiso calc R 1 1
H H1B 0.3692 0.6334 0.3414 0.015 Uiso calc R 1 1
H H1C 0.1204 0.6922 0.3475 0.015 Uiso calc R 1 1
N N2 0.6468(3) 0.60909(15) 0.86212(12) 0.0111(4) Uani d . 1 1
H H2A 0.4974 0.5674 0.8483 0.013 Uiso calc R 1 1
H H2B 0.7747 0.5679 0.8391 0.013 Uiso calc R 1 1
H H2C 0.6253 0.6792 0.8274 0.013 Uiso calc R 1 1
O O1 0.5153(3) 0.44889(13) 0.46302(11) 0.0160(3) Uani d . 1 1
O O2 0.5432(3) 0.51993(13) 0.63342(10) 0.0136(3) Uani d . 1 1
H H2D 0.6541 0.4670 0.6485 0.020 Uiso calc R 1 1
O O3 -0.1098(3) 0.73504(12) 0.51957(10) 0.0145(3) Uani d . 1 1
H H3 -0.1608 0.7412 0.4537 0.022 Uiso calc R 1 1
O O4 0.3329(3) 0.22639(12) 0.70100(10) 0.0127(3) Uani d . 1 1
O O5 0.5089(3) 0.32894(12) 0.85114(10) 0.0118(3) Uani d . 1 1
O O6 -0.0945(3) 0.36793(12) 0.67897(10) 0.0113(3) Uani d . 1 1
O O7 0.1134(3) 0.49023(12) 0.80848(11) 0.0131(3) Uani d . 1 1
O O9 0.9872(3) 0.40357(13) 0.31699(11) 0.0172(3) Uani d D 1 1
O O8 0.4472(3) 0.34223(13) 0.22167(11) 0.0154(3) Uani d D 1 1
O O11 1.0996(3) 0.72817(12) 0.93378(11) 0.0139(3) Uani d . 1 1
O O12 1.0685(3) 0.70526(12) 1.11088(10) 0.0134(3) Uani d . 1 1
H H12A 1.2031 0.7460 1.1213 0.020 Uiso calc R 1 1
O O13 0.4594(3) 0.46436(13) 1.03248(11) 0.0151(3) Uani d . 1 1
H H13 0.4326 0.4231 0.9771 0.023 Uiso calc R 1 1
H H9A 0.8281(17) 0.388(2) 0.2924(17) 0.023 Uiso d D 1 1
H H9B 1.028(4) 0.3640(18) 0.3750(11) 0.023 Uiso d D 1 1
H H8A 0.316(3) 0.365(2) 0.2477(18) 0.023 Uiso d D 1 1
H H8B 0.428(5) 0.3845(18) 0.1648(12) 0.023 Uiso d D 1 1

loop_
_atom_site_aniso_label
_atom_site_aniso_U_11
_atom_site_aniso_U_22
_atom_site_aniso_U_33
_atom_site_aniso_U_12
_atom_site_aniso_U_13
_atom_site_aniso_U_23
C1 0.0076(10) 0.0142(11) 0.0139(11) -0.0019(9) 0.0027(8) 0.0010(9)
C2 0.0106(11) 0.0128(10) 0.0109(10) 0.0007(9) 0.0004(8) 0.0002(9)
C3 0.0132(11) 0.0128(10) 0.0129(10) 0.0019(9) 0.0021(9) 0.0006(9)
C4 0.0111(11) 0.0082(10) 0.0078(10) -0.0013(9) 0.0025(8) 0.0036(8)
C5 0.0070(10) 0.0105(10) 0.0105(10) -0.0028(8) 0.0036(8) 0.0029(8)
C11 0.0113(10) 0.0064(10) 0.0148(10) 0.0020(8) 0.0004(8) -0.0018(8)
C12 0.0104(10) 0.0133(10) 0.0057(9) 0.0009(8) 0.0011(8) -0.0010(8)
C13 0.0118(11) 0.0136(11) 0.0117(10) -0.0039(9) -0.0008(8) 0.0014(8)
N1 0.0112(9) 0.0135(9) 0.0121(8) 0.0019(7) 0.0018(7) 0.0036(7)
N2 0.0125(9) 0.0099(9) 0.0100(8) -0.0020(7) -0.0001(7) -0.0008(7)
O1 0.0159(8) 0.0155(8) 0.0149(8) 0.0046(7) -0.0022(6) -0.0025(6)
O2 0.0128(8) 0.0165(8) 0.0107(8) 0.0072(6) 0.0002(6) 0.0024(6)
O3 0.0160(8) 0.0160(8) 0.0108(7) 0.0071(6) 0.0003(6) 0.0004(6)
O4 0.0137(7) 0.0114(7) 0.0126(7) 0.0015(6) 0.0013(6) -0.0042(6)
O5 0.0094(7) 0.0144(8) 0.0107(7) 0.0015(6) -0.0009(6) -0.0009(6)
O6 0.0114(7) 0.0102(7) 0.0107(7) 0.0012(6) -0.0023(6) -0.0009(5)
O7 0.0119(7) 0.0123(8) 0.0143(7) 0.0014(6) 0.0004(6) -0.0034(6)
O9 0.0154(8) 0.0188(9) 0.0160(8) -0.0037(7) -0.0017(7) 0.0029(7)
O8 0.0183(8) 0.0149(8) 0.0137(8) 0.0000(7) 0.0051(7) 0.0014(6)
O11 0.0138(7) 0.0161(7) 0.0124(7) -0.0030(6) 0.0036(6) -0.0001(6)
O12 0.0092(7) 0.0192(8) 0.0117(7) -0.0074(6) 0.0013(5) -0.0038(6)
O13 0.0171(8) 0.0161(8) 0.0113(7) -0.0083(6) 0.0004(6) -0.0023(6)

loop_
_atom_type_symbol
_atom_type_description
_atom_type_scat_dispersion_real
_atom_type_scat_dispersion_imag
_atom_type_scat_source
C C 0.0033 0.0016 'International Tables Vol C Tables 4.2.6.8 and 6.1.1.4'
H H 0.0000 0.0000 'International Tables Vol C Tables 4.2.6.8 and 6.1.1.4'
N N 0.0061 0.0033 'International Tables Vol C Tables 4.2.6.8 and 6.1.1.4'
O O 0.0106 0.0060 'International Tables Vol C Tables 4.2.6.8 and 6.1.1.4'

loop_
_geom_angle_atom_site_label_1
_geom_angle_atom_site_label_2
_geom_angle_atom_site_label_3
_geom_angle
O1 C1 O2 125.23(19)
O1 C1 C2 122.80(17)
O2 C1 C2 111.96(17)
N1 C2 C3 109.96(16)
N1 C2 C1 107.60(15)
C3 C2 C1 110.29(17)
N1 C2 H2 109.7
C3 C2 H2 109.7
C1 C2 H2 109.7
O3 C3 C2 112.81(17)
O3 C3 H3A 109.0
C2 C3 H3A 109.0
O3 C3 H3B 109.0
C2 C3 H3B 109.0
H3A C3 H3B 107.8
O7 C4 O6 126.43(19)
O7 C4 C5 118.41(16)
O6 C4 C5 115.16(16)
O4 C5 O5 125.86(18)
O4 C5 C4 118.22(16)
O5 C5 C4 115.92(16)
O11 C11 O12 125.74(19)
O11 C11 C12 123.09(18)
O12 C11 C12 111.14(16)
N2 C12 C11 108.76(15)
N2 C12 C13 111.26(16)
C11 C12 C13 112.01(16)
N2 C12 H12 108.2
C11 C12 H12 108.2
C13 C12 H12 108.2
O13 C13 C12 110.96(16)
O13 C13 H13A 109.4
C12 C13 H13A 109.4
O13 C13 H13B 109.4
C12 C13 H13B 109.4
H13A C13 H13B 108.0
C2 N1 H1A 109.5
C2 N1 H1B 109.5
H1A N1 H1B 109.5
C2 N1 H1C 109.5
H1A N1 H1C 109.5
H1B N1 H1C 109.5
C12 N2 H2A 109.5
C12 N2 H2B 109.5
H2A N2 H2B 109.5
C12 N2 H2C 109.5
H2A N2 H2C 109.5
H2B N2 H2C 109.5
C1 O2 H2D 109.5
C3 O3 H3 109.5
H9A O9 H9B 107(2)
H8A O8 H8B 100(2)
C11 O12 H12A 109.5
C13 O13 H13 109.5

loop_
_geom_bond_atom_site_label_1
_geom_bond_atom_site_label_2
_geom_bond_distance
C1 O1 1.209(2)
C1 O2 1.319(2)
C1 C2 1.519(3)
C2 N1 1.495(2)
C2 C3 1.511(3)
C2 H2 0.9800
C3 O3 1.427(2)
C3 H3A 0.9700
C3 H3B 0.9700
C4 O7 1.242(2)
C4 O6 1.264(2)
C4 C5 1.547(3)
C5 O4 1.252(2)
C5 O5 1.268(2)
C11 O11 1.210(2)
C11 O12 1.321(2)
C11 C12 1.524(3)
C12 N2 1.492(2)
C12 C13 1.526(3)
C12 H12 0.9800
C13 O13 1.422(2)
C13 H13A 0.9700
C13 H13B 0.9700
N1 H1A 0.8900
N1 H1B 0.8900
N1 H1C 0.8900
N2 H2A 0.8900
N2 H2B 0.8900
N2 H2C 0.8900
O2 H2D 0.8200
O3 H3 0.8200
O9 H9A 0.843(5)
O9 H9B 0.841(5)
O8 H8A 0.838(5)
O8 H8B 0.842(5)
O12 H12A 0.8200
O13 H13 0.8200

loop_
_geom_hbond_atom_site_label_D
_geom_hbond_atom_site_label_H
_geom_hbond_atom_site_label_A
_geom_hbond_site_symmetry_A
_geom_hbond_distance_DH
_geom_hbond_distance_HA
_geom_hbond_distance_DA
_geom_hbond_angle_DHA
N1 H1A O9 1_455 0.89 1.94 2.826(2) 172.3
N1 H1B O4 2_656 0.89 2.00 2.809(2) 150.9
N1 H1C O6 2_556 0.89 1.99 2.779(2) 147.5
N1 H1C O4 2_556 0.89 2.34 3.044(2) 136.1
N2 H2A O7 . 0.89 2.14 3.020(2) 172.2
N2 H2A O5 . 0.89 2.66 3.200(2) 120.2
N2 H2B O7 1_655 0.89 2.04 2.922(2) 169.4
N2 H2C O8 2_656 0.89 1.93 2.811(2) 168.4
O2 H2D O6 1_655 0.82 1.69 2.5122(19) 174.5
O3 H3 O4 2_556 0.82 1.98 2.7887(18) 167.7
O8 H8A O9 1_455 0.838(5) 2.075(6) 2.910(2) 174(2)
O8 H8B O13 1_554 0.842(5) 1.903(8) 2.730(2) 167(2)
O9 H9A O8 . 0.843(5) 2.070(6) 2.911(2) 175(2)
O9 H9B O3 2_646 0.841(5) 1.943(8) 2.7607(19) 164(2)
O12 H12A O5 2_757 0.82 1.73 2.5513(19) 177.4
O13 H13 O5 . 0.82 1.98 2.7637(19) 159.1
O13 H13 O7 . 0.82 2.55 3.0521(19) 121.2

loop_
_geom_torsion_atom_site_label_1
_geom_torsion_atom_site_label_2
_geom_torsion_atom_site_label_3
_geom_torsion_atom_site_label_4
_geom_torsion
O1 C1 C2 N1 -2.1(3)
O2 C1 C2 N1 177.53(16)
O1 C1 C2 C3 117.8(2)
O2 C1 C2 C3 -62.5(2)
N1 C2 C3 O3 -66.8(2)
C1 C2 C3 O3 174.68(15)
O7 C4 C5 O4 -170.34(17)
O6 C4 C5 O4 10.0(2)
O7 C4 C5 O5 10.2(2)
O6 C4 C5 O5 -169.46(16)
O11 C11 C12 N2 7.0(3)
O12 C11 C12 N2 -175.16(15)
O11 C11 C12 C13 130.4(2)
O12 C11 C12 C13 -51.8(2)
N2 C12 C13 O13 -64.5(2)
C11 C12 C13 O13 173.51(15)
